data_1529198
loop_
_publ_author_name
'Shibata, Yu'
'Nagae, Haruki'
'Sumiya, Shiki'
'Rochat, Rapha\"el'
'Tsurugi, Hayato'
'Mashima, Kazushi'

_publ_section_title
;
 2,2&#x2032;-Bipyridyl formation from 2-arylpyridines through bimetallic
 diyttrium intermediate
;
_journal_issue 10
_journal_name_full 'Chem. Sci.'
_journal_page_first 5394
_journal_paper_doi 10.1039/C5SC01599E
_journal_volume 6
_journal_year 2015
_chemical_formula_moiety 'C94 H120 N6 O2 Y2'
_chemical_formula_sum 'C94 H120 N6 O2 Y2'
_chemical_formula_weight 1543.83
_chemical_melting_point 94(2)
_chemical_name_systematic
;
 ?
;
_chemical_properties_physical 'Air-sensitive, Moisture-sensitive, Oxygen-sensitive'
_space_group_crystal_system monoclinic
_space_group_IT_number 14
_space_group_name_Hall '-P 2yn'
_space_group_name_H-M_alt 'P 1 21/n 1'
_symmetry_space_group_name_Hall '-P 2yn'
_symmetry_space_group_name_H-M 'P 1 21/n 1'
_atom_sites_solution_hydrogens mixed
_atom_sites_solution_primary direct
_atom_sites_solution_secondary difmap
_audit_creation_method SHELXL-2014
_audit_update_record
;
2015-02-10 deposited with the CCDC.
2015-07-17 downloaded from the CCDC.
;
_cell_angle_alpha 90
_cell_angle_beta 104.711(4)
_cell_angle_gamma 90
_cell_formula_units_Z 2
_cell_length_a 15.639(7)
_cell_length_b 17.514(8)
_cell_length_c 16.240(8)
_cell_measurement_reflns_used 6745
_cell_measurement_temperature 113(2)
_cell_measurement_theta_max 27.47
_cell_measurement_theta_min 3.13
_cell_volume 4302(3)
_computing_cell_refinement CrystalClear
_computing_data_collection 'CrystalClear (Rigaku Inc., 2007)'
_computing_data_reduction CrystalClear
_computing_molecular_graphics 'CrystalStructure 4.1'
_computing_publication_material 'CrystalStructure 4.1 (Rigaku, 2014)'
_computing_structure_refinement 'SHELXL2013 (Sheldrick, 2008)'
_computing_structure_solution 'SIR92 (Altomare, et al., 1994)'
_diffrn_ambient_temperature 113(2)
_diffrn_detector_area_resol_mean 7.314
_diffrn_measured_fraction_theta_full 0.998
_diffrn_measured_fraction_theta_max 0.998
_diffrn_measurement_device_type 'Rigaku Mercury70'
_diffrn_measurement_method \w
_diffrn_radiation_type MoK\a
_diffrn_radiation_wavelength 0.71075
_diffrn_reflns_av_R_equivalents 0.1016
_diffrn_reflns_av_unetI/netI 0.0881
_diffrn_reflns_laue_measured_fraction_full 0.998
_diffrn_reflns_laue_measured_fraction_max 0.998
_diffrn_reflns_limit_h_max 18
_diffrn_reflns_limit_h_min -18
_diffrn_reflns_limit_k_max 21
_diffrn_reflns_limit_k_min -21
_diffrn_reflns_limit_l_max 19
_diffrn_reflns_limit_l_min -19
_diffrn_reflns_number 35630
_diffrn_reflns_point_group_measured_fraction_full 0.998
_diffrn_reflns_point_group_measured_fraction_max 0.998
_diffrn_reflns_theta_full 25.242
_diffrn_reflns_theta_max 25.500
_diffrn_reflns_theta_min 3.130
_exptl_absorpt_coefficient_mu 1.392
_exptl_absorpt_correction_T_max 0.870
_exptl_absorpt_correction_T_min 0.694
_exptl_absorpt_correction_type multi-scan
_exptl_absorpt_process_details 'REQAB (Rigaku, 1998)'
_exptl_crystal_colour yellow
_exptl_crystal_density_diffrn 1.192
_exptl_crystal_density_method 'not measured'
_exptl_crystal_description block
_exptl_crystal_F_000 1640
_exptl_crystal_recrystallization_method 'Re-crystallisation from solvent: benzene'
_exptl_crystal_size_max 0.210
_exptl_crystal_size_mid 0.170
_exptl_crystal_size_min 0.100
_refine_diff_density_max 0.754
_refine_diff_density_min -0.695
_refine_diff_density_rms 0.078
_refine_ls_extinction_method none
_refine_ls_goodness_of_fit_ref 1.290
_refine_ls_hydrogen_treatment mixed
_refine_ls_matrix_type full
_refine_ls_number_parameters 501
_refine_ls_number_reflns 7992
_refine_ls_number_restraints 0
_refine_ls_restrained_S_all 1.290
_refine_ls_R_factor_all 0.1348
_refine_ls_R_factor_gt 0.1176
_refine_ls_shift/su_max 0.000
_refine_ls_shift/su_mean 0.000
_refine_ls_structure_factor_coef Fsqd
_refine_ls_weighting_details 'w=1/[\s^2^(Fo^2^)+(0.0223P)^2^+12.2135P] where P=(Fo^2^+2Fc^2^)/3'
_refine_ls_weighting_scheme calc
_refine_ls_wR_factor_gt 0.1838
_refine_ls_wR_factor_ref 0.1930
_reflns_Friedel_coverage 0.000
_reflns_number_gt 6839
_reflns_number_total 7992
_reflns_threshold_expression 'I > 2\s(I)'
_cod_data_source_file c5sc01599e2.cif
_cod_data_source_block 6c
_cod_depositor_comments
;
The following automatic conversions were performed:

'_chemical_melting_point' value '92-96' was changed to '94(2)' - the
average value was taken and precision was estimated.

Automatic conversion script
Id: cif_fix_values 3271 2015-04-21 07:52:19Z andrius 

 Adding full bibliography for 1529194--1529200.cif.
;
_cod_database_code 1529198
_shelx_space_group_comment
;
The symmetry employed for this shelxl refinement is uniquely defined
by the following loop, which should always be used as a source of
symmetry information in preference to the above space-group names.
They are only intended as comments.
;
_shelx_estimated_absorpt_t_min 0.759
_shelx_estimated_absorpt_t_max 0.873
_shelxl_version_number 2014-3

loop_
_space_group_symop_operation_xyz
'x, y, z'
'-x+1/2, y+1/2, -z+1/2'
'-x, -y, -z'
'x-1/2, -y-1/2, z-1/2'

loop_
_atom_site_label
_atom_site_type_symbol
_atom_site_fract_x
_atom_site_fract_y
_atom_site_fract_z
_atom_site_U_iso_or_equiv
_atom_site_adp_type
_atom_site_occupancy
_atom_site_site_symmetry_order
_atom_site_calc_flag
_atom_site_refinement_flags_posn
_atom_site_refinement_flags_adp
Y1 Y 0.56571(4) 0.42341(4) 0.05995(4) 0.03676(19) Uani 1 1 d . .
O1 O 0.5811(3) 0.3964(3) -0.0816(3) 0.0463(11) Uani 1 1 d . .
N1 N 0.3307(3) 0.4812(3) -0.0525(3) 0.0421(13) Uani 1 1 d . .
N2 N 0.5693(3) 0.4095(3) 0.1977(3) 0.0325(11) Uani 1 1 d . .
N3 N 0.6106(3) 0.3039(3) 0.0839(3) 0.0369(12) Uani 1 1 d . .
C1 C 0.3976(4) 0.4344(3) -0.0081(4) 0.0375(15) Uani 1 1 d . .
C2 C 0.3745(4) 0.3625(4) 0.0157(4) 0.0425(16) Uani 1 1 d . .
H2B H 0.4200 0.3298 0.0461 0.051 Uiso 1 1 calc R U
C3 C 0.2863(4) 0.3361(4) -0.0034(4) 0.0449(16) Uani 1 1 d . .
C4 C 0.2219(4) 0.3864(4) -0.0483(4) 0.0485(18) Uani 1 1 d . .
H4A H 0.1616 0.3713 -0.0633 0.058 Uiso 1 1 calc R U
C5 C 0.2448(4) 0.4567(4) -0.0707(4) 0.0515(18) Uani 1 1 d . .
H5A H 0.1995 0.4902 -0.1001 0.062 Uiso 1 1 calc R U
C6 C 0.2627(4) 0.2585(4) 0.0218(4) 0.0464(17) Uani 1 1 d . .
C7 C 0.3073(5) 0.2246(4) 0.0981(4) 0.0508(18) Uani 1 1 d . .
H7A H 0.3539 0.2516 0.1358 0.061 Uiso 1 1 calc R U
C8 C 0.2849(5) 0.1513(5) 0.1205(5) 0.063(2) Uani 1 1 d . .
H8A H 0.3144 0.1297 0.1738 0.076 Uiso 1 1 calc R U
C9 C 0.2190(5) 0.1105(5) 0.0639(5) 0.066(2) Uani 1 1 d . .
H9A H 0.2049 0.0601 0.0778 0.080 Uiso 1 1 calc R U
C10 C 0.1740(5) 0.1428(5) -0.0125(5) 0.073(3) Uani 1 1 d . .
H10B H 0.1282 0.1150 -0.0503 0.088 Uiso 1 1 calc R U
C11 C 0.1956(5) 0.2165(4) -0.0344(5) 0.063(2) Uani 1 1 d . .
H11B H 0.1650 0.2382 -0.0873 0.076 Uiso 1 1 calc R U
C12 C 0.6119(5) 0.3360(4) 0.2317(4) 0.0391(15) Uani 1 1 d . .
C13 C 0.5932(5) 0.2748(4) 0.1639(4) 0.0466(17) Uani 1 1 d . .
C14 C 0.5524(4) 0.4554(4) 0.2640(4) 0.0389(15) Uani 1 1 d . .
C15 C 0.4791(4) 0.4399(4) 0.2977(4) 0.0470(17) Uani 1 1 d . .
C16 C 0.4646(5) 0.4871(5) 0.3628(5) 0.060(2) Uani 1 1 d . .
H16A H 0.4148 0.4776 0.3848 0.072 Uiso 1 1 calc R U
C17 C 0.5200(6) 0.5466(5) 0.3956(5) 0.067(2) Uani 1 1 d . .
H17A H 0.5083 0.5779 0.4392 0.080 Uiso 1 1 calc R U
C18 C 0.5925(5) 0.5603(4) 0.3648(4) 0.0529(19) Uani 1 1 d . .
H18A H 0.6310 0.6012 0.3879 0.064 Uiso 1 1 calc R U
C19 C 0.6110(4) 0.5157(4) 0.3003(4) 0.0421(16) Uani 1 1 d . .
C20 C 0.4170(5) 0.3734(4) 0.2666(5) 0.0527(19) Uani 1 1 d . .
C21 C 0.4269(5) 0.3111(5) 0.3357(5) 0.073(3) Uani 1 1 d . .
H21A H 0.3862 0.2690 0.3139 0.088 Uiso 1 1 calc R U
H21B H 0.4878 0.2919 0.3505 0.088 Uiso 1 1 calc R U
H21C H 0.4132 0.3328 0.3864 0.088 Uiso 1 1 calc R U
C22 C 0.3183(4) 0.3967(5) 0.2358(5) 0.066(2) Uani 1 1 d . .
H22A H 0.2823 0.3511 0.2168 0.079 Uiso 1 1 calc R U
H22B H 0.2994 0.4208 0.2828 0.079 Uiso 1 1 calc R U
H22C H 0.3108 0.4328 0.1884 0.079 Uiso 1 1 calc R U
C23 C 0.6982(5) 0.5283(4) 0.2759(5) 0.0492(18) Uani 1 1 d . .
C24 C 0.7738(5) 0.4895(5) 0.3411(6) 0.073(2) Uani 1 1 d . .
H24A H 0.7588 0.4358 0.3474 0.088 Uiso 1 1 calc R U
H24B H 0.8281 0.4924 0.3216 0.088 Uiso 1 1 calc R U
H24C H 0.7830 0.5154 0.3961 0.088 Uiso 1 1 calc R U
C25 C 0.7214(5) 0.6112(4) 0.2662(5) 0.066(2) Uani 1 1 d . .
H25A H 0.7779 0.6142 0.2506 0.079 Uiso 1 1 calc R U
H25B H 0.6750 0.6351 0.2216 0.079 Uiso 1 1 calc R U
H25C H 0.7264 0.6380 0.3202 0.079 Uiso 1 1 calc R U
C26 C 0.6465(4) 0.2479(4) 0.0381(4) 0.0380(15) Uani 1 1 d . .
C27 C 0.5992(4) 0.1824(4) 0.0011(4) 0.0423(16) Uani 1 1 d . .
C28 C 0.6385(5) 0.1294(4) -0.0411(4) 0.0504(18) Uani 1 1 d . .
H28A H 0.6063 0.0849 -0.0640 0.061 Uiso 1 1 calc R U
C29 C 0.7228(5) 0.1394(5) -0.0507(4) 0.056(2) Uani 1 1 d . .
H29A H 0.7481 0.1029 -0.0808 0.067 Uiso 1 1 calc R U
C30 C 0.7701(5) 0.2034(4) -0.0160(4) 0.0508(18) Uani 1 1 d . .
H30A H 0.8283 0.2106 -0.0225 0.061 Uiso 1 1 calc R U
C31 C 0.7341(4) 0.2574(4) 0.0284(4) 0.0408(16) Uani 1 1 d . .
C32 C 0.5054(5) 0.1672(5) 0.0081(5) 0.055(2) Uani 1 1 d . .
C33 C 0.5013(5) 0.1024(4) 0.0693(5) 0.068(2) Uani 1 1 d . .
H33A H 0.4399 0.0947 0.0718 0.082 Uiso 1 1 calc R U
H33B H 0.5237 0.0554 0.0495 0.082 Uiso 1 1 calc R U
H33C H 0.5376 0.1153 0.1262 0.082 Uiso 1 1 calc R U
C34 C 0.4395(5) 0.1508(5) -0.0789(5) 0.071(2) Uani 1 1 d . .
H34A H 0.4420 0.1924 -0.1185 0.085 Uiso 1 1 calc R U
H34B H 0.4554 0.1026 -0.1019 0.085 Uiso 1 1 calc R U
H34C H 0.3795 0.1469 -0.0712 0.085 Uiso 1 1 calc R U
C35 C 0.7904(5) 0.3248(4) 0.0714(5) 0.0501(18) Uani 1 1 d . .
C36 C 0.8629(5) 0.3492(5) 0.0271(5) 0.067(2) Uani 1 1 d . .
H36A H 0.8962 0.3924 0.0578 0.081 Uiso 1 1 calc R U
H36B H 0.9031 0.3063 0.0271 0.081 Uiso 1 1 calc R U
H36C H 0.8352 0.3644 -0.0317 0.081 Uiso 1 1 calc R U
C37 C 0.8329(5) 0.3082(4) 0.1656(5) 0.060(2) Uani 1 1 d . .
H37A H 0.8685 0.3522 0.1914 0.071 Uiso 1 1 calc R U
H37B H 0.7865 0.2987 0.1951 0.071 Uiso 1 1 calc R U
H37C H 0.8709 0.2630 0.1704 0.071 Uiso 1 1 calc R U
C38 C 0.5224(5) 0.3446(4) -0.1387(5) 0.0564(19) Uani 1 1 d . .
H38A H 0.4731 0.3728 -0.1769 0.068 Uiso 1 1 calc R U
H38B H 0.4975 0.3064 -0.1063 0.068 Uiso 1 1 calc R U
C39 C 0.5804(6) 0.3056(5) -0.1901(5) 0.071(2) Uani 1 1 d . .
H39A H 0.6086 0.2589 -0.1610 0.085 Uiso 1 1 calc R U
H39B H 0.5453 0.2920 -0.2480 0.085 Uiso 1 1 calc R U
C40 C 0.6488(6) 0.3659(6) -0.1934(5) 0.080(3) Uani 1 1 d . .
H40A H 0.7086 0.3430 -0.1810 0.096 Uiso 1 1 calc R U
H40B H 0.6358 0.3898 -0.2505 0.096 Uiso 1 1 calc R U
C41 C 0.6435(5) 0.4241(5) -0.1268(5) 0.066(2) Uani 1 1 d . .
H41A H 0.7023 0.4313 -0.0869 0.079 Uiso 1 1 calc R U
H41B H 0.6235 0.4738 -0.1540 0.079 Uiso 1 1 calc R U
C42 C 0.0819(6) 0.4956(6) 0.1034(7) 0.093(3) Uani 1 1 d . .
H42A H 0.1039 0.4979 0.0541 0.111 Uiso 1 1 calc R U
C43 C 0.0405(6) 0.5595(6) 0.1275(6) 0.086(3) Uani 1 1 d . .
H43A H 0.0343 0.6049 0.0944 0.103 Uiso 1 1 calc R U
C44 C 0.0091(6) 0.5566(5) 0.1984(6) 0.077(3) Uani 1 1 d . .
H44A H -0.0180 0.6003 0.2154 0.093 Uiso 1 1 calc R U
C45 C 0.0167(6) 0.4903(6) 0.2454(6) 0.083(3) Uani 1 1 d . .
H45A H -0.0073 0.4878 0.2935 0.100 Uiso 1 1 calc R U
C46 C 0.0586(6) 0.4278(6) 0.2231(6) 0.085(3) Uani 1 1 d . .
H46A H 0.0655 0.3833 0.2576 0.102 Uiso 1 1 calc R U
C47 C 0.0913(5) 0.4280(6) 0.1515(6) 0.079(3) Uani 1 1 d . .
H47A H 0.1189 0.3841 0.1355 0.095 Uiso 1 1 calc R U
H12A H 0.584(3) 0.317(3) 0.288(3) 0.021(13) Uiso 1 1 d . .
H12B H 0.675(4) 0.342(3) 0.255(4) 0.037(17) Uiso 1 1 d . .
H13A H 0.633(4) 0.230(4) 0.188(4) 0.050(19) Uiso 1 1 d . .
H13B H 0.528(5) 0.249(4) 0.157(4) 0.07(2) Uiso 1 1 d . .
H20A H 0.432(4) 0.352(3) 0.220(4) 0.040(18) Uiso 1 1 d . .
H23A H 0.694(4) 0.504(4) 0.224(4) 0.048(19) Uiso 1 1 d . .
H32A H 0.484(4) 0.212(4) 0.019(4) 0.05(2) Uiso 1 1 d . .
H35A H 0.753(4) 0.374(4) 0.073(4) 0.06(2) Uiso 1 1 d . .

loop_
_atom_site_aniso_label
_atom_site_aniso_U_11
_atom_site_aniso_U_22
_atom_site_aniso_U_33
_atom_site_aniso_U_23
_atom_site_aniso_U_13
_atom_site_aniso_U_12
Y1 0.0348(3) 0.0400(4) 0.0346(4) 0.0034(3) 0.0071(3) 0.0015(3)
O1 0.053(3) 0.055(3) 0.032(2) 0.003(2) 0.014(2) -0.004(2)
N1 0.043(3) 0.040(3) 0.043(3) 0.006(3) 0.009(3) -0.005(3)
N2 0.034(3) 0.036(3) 0.027(3) 0.000(2) 0.008(2) -0.002(2)
N3 0.041(3) 0.040(3) 0.031(3) 0.003(2) 0.013(2) 0.004(2)
C1 0.039(4) 0.038(4) 0.033(3) -0.001(3) 0.005(3) -0.002(3)
C2 0.044(4) 0.045(4) 0.035(4) 0.000(3) 0.004(3) 0.003(3)
C3 0.046(4) 0.049(4) 0.037(4) 0.003(3) 0.006(3) -0.008(3)
C4 0.039(4) 0.052(4) 0.047(4) 0.009(3) -0.002(3) -0.005(3)
C5 0.039(4) 0.062(5) 0.048(4) 0.013(4) 0.001(3) 0.001(3)
C6 0.038(4) 0.055(4) 0.044(4) 0.004(3) 0.008(3) -0.010(3)
C7 0.046(4) 0.062(5) 0.042(4) 0.008(4) 0.007(3) -0.013(4)
C8 0.058(5) 0.069(6) 0.060(5) 0.014(4) 0.011(4) -0.012(4)
C9 0.062(5) 0.057(5) 0.081(6) 0.014(4) 0.019(5) -0.022(4)
C10 0.064(5) 0.070(6) 0.073(6) 0.008(5) -0.003(5) -0.031(5)
C11 0.070(5) 0.061(5) 0.052(5) 0.005(4) 0.002(4) -0.025(4)
C12 0.039(4) 0.040(4) 0.034(4) 0.006(3) 0.003(3) 0.006(3)
C13 0.052(5) 0.046(4) 0.040(4) 0.005(3) 0.010(4) 0.004(4)
C14 0.037(4) 0.045(4) 0.029(3) -0.002(3) -0.002(3) 0.003(3)
C15 0.040(4) 0.056(5) 0.046(4) 0.010(3) 0.013(3) 0.008(3)
C16 0.062(5) 0.075(6) 0.049(5) 0.002(4) 0.025(4) 0.017(4)
C17 0.082(6) 0.074(6) 0.041(5) -0.014(4) 0.009(4) 0.023(5)
C18 0.055(5) 0.044(4) 0.050(4) -0.012(3) -0.004(4) 0.014(3)
C19 0.038(4) 0.045(4) 0.038(4) -0.002(3) 0.000(3) 0.010(3)
C20 0.048(4) 0.060(5) 0.056(5) 0.007(4) 0.024(4) 0.005(4)
C21 0.057(5) 0.094(7) 0.078(6) 0.027(5) 0.034(5) 0.006(5)
C22 0.037(4) 0.087(6) 0.076(6) 0.001(5) 0.019(4) 0.001(4)
C23 0.045(4) 0.050(5) 0.048(5) -0.015(4) 0.006(4) -0.003(3)
C24 0.047(5) 0.059(5) 0.102(7) -0.008(5) -0.003(5) 0.005(4)
C25 0.052(5) 0.052(5) 0.081(6) -0.011(4) -0.007(4) -0.012(4)
C26 0.041(4) 0.039(4) 0.032(3) 0.002(3) 0.006(3) 0.000(3)
C27 0.049(4) 0.042(4) 0.033(4) -0.005(3) 0.007(3) 0.005(3)
C28 0.059(5) 0.045(4) 0.040(4) -0.007(3) 0.001(4) -0.001(3)
C29 0.058(5) 0.076(6) 0.037(4) -0.008(4) 0.017(4) 0.016(4)
C30 0.049(4) 0.063(5) 0.043(4) 0.003(4) 0.016(4) 0.006(4)
C31 0.049(4) 0.043(4) 0.030(4) 0.005(3) 0.010(3) -0.001(3)
C32 0.043(4) 0.048(5) 0.072(6) -0.007(4) 0.008(4) -0.002(4)
C33 0.059(5) 0.058(5) 0.097(7) -0.006(5) 0.037(5) -0.011(4)
C34 0.056(5) 0.062(5) 0.086(6) -0.026(5) 0.003(5) -0.016(4)
C35 0.046(4) 0.051(5) 0.054(5) 0.008(4) 0.017(4) 0.000(4)
C36 0.050(5) 0.076(6) 0.079(6) 0.012(5) 0.024(4) -0.006(4)
C37 0.044(4) 0.068(5) 0.061(5) -0.004(4) 0.004(4) -0.013(4)
C38 0.060(5) 0.055(5) 0.051(5) 0.000(4) 0.009(4) -0.001(4)
C39 0.077(6) 0.080(6) 0.051(5) -0.008(4) 0.009(4) 0.010(5)
C40 0.077(6) 0.113(8) 0.054(5) -0.009(5) 0.024(5) 0.007(6)
C41 0.067(5) 0.085(6) 0.054(5) 0.000(4) 0.031(4) -0.007(5)
C42 0.077(7) 0.100(8) 0.115(9) 0.027(7) 0.050(6) 0.010(6)
C43 0.073(6) 0.116(8) 0.082(7) 0.047(6) 0.043(5) 0.013(6)
C44 0.068(6) 0.087(7) 0.075(6) 0.017(5) 0.015(5) -0.001(5)
C45 0.099(8) 0.086(7) 0.067(6) 0.017(5) 0.027(6) 0.001(6)
C46 0.090(7) 0.094(8) 0.059(6) 0.027(6) -0.002(5) -0.015(6)
C47 0.048(5) 0.090(7) 0.094(7) 0.013(6) 0.005(5) -0.010(5)

loop_
_atom_type_symbol
_atom_type_description
_atom_type_scat_dispersion_real
_atom_type_scat_dispersion_imag
_atom_type_scat_source
C C 0.0033 0.0016 'International Tables Vol C Tables 4.2.6.8 and 6.1.1.4'
H H 0.0000 0.0000 'International Tables Vol C Tables 4.2.6.8 and 6.1.1.4'
N N 0.0061 0.0033 'International Tables Vol C Tables 4.2.6.8 and 6.1.1.4'
O O 0.0106 0.0060 'International Tables Vol C Tables 4.2.6.8 and 6.1.1.4'
Y Y -2.7962 3.5667 'International Tables Vol C Tables 4.2.6.8 and 6.1.1.4'

loop_
_geom_angle_atom_site_label_1
_geom_angle_atom_site_label_2
_geom_angle_atom_site_label_3
_geom_angle
_geom_angle_site_symmetry_1
_geom_angle_site_symmetry_3
N3 Y1 N2 78.13(17) . .
N3 Y1 N1 119.32(18) . 3_665
N2 Y1 N1 106.64(17) . 3_665
N3 Y1 O1 83.01(16) . .
N2 Y1 O1 161.11(16) . .
N1 Y1 O1 81.59(17) 3_665 .
N3 Y1 C1 112.86(19) . .
N2 Y1 C1 101.54(18) . .
N1 Y1 C1 124.31(18) 3_665 .
O1 Y1 C1 86.80(17) . .
N3 Y1 C1 146.51(18) . 3_665
N2 Y1 C1 116.94(17) . 3_665
N1 Y1 C1 30.27(17) 3_665 3_665
O1 Y1 C1 78.83(16) . 3_665
C1 Y1 C1 94.05(18) . 3_665
N3 Y1 Y1 154.87(13) . 3_665
N2 Y1 Y1 118.95(12) . 3_665
N1 Y1 Y1 75.59(13) 3_665 3_665
O1 Y1 Y1 79.30(11) . 3_665
C1 Y1 Y1 48.72(14) . 3_665
C1 Y1 Y1 45.32(13) 3_665 3_665
C41 O1 C38 106.6(5) . .
C41 O1 Y1 131.3(4) . .
C38 O1 Y1 122.1(4) . .
C5 N1 C1 120.0(5) . .
C5 N1 Y1 149.6(5) . 3_665
C1 N1 Y1 90.4(4) . 3_665
C14 N2 C12 111.2(5) . .
C14 N2 Y1 137.2(4) . .
C12 N2 Y1 111.1(4) . .
C26 N3 C13 113.8(5) . .
C26 N3 Y1 135.0(4) . .
C13 N3 Y1 111.1(4) . .
N1 C1 C2 117.8(6) . .
N1 C1 Y1 145.2(4) . .
C2 C1 Y1 97.0(4) . .
N1 C1 Y1 59.3(3) . 3_665
C2 C1 Y1 177.1(5) . 3_665
Y1 C1 Y1 85.95(18) . 3_665
C1 C2 C3 123.0(6) . .
C1 C2 H2B 118.5 . .
C3 C2 H2B 118.5 . .
C4 C3 C2 116.2(6) . .
C4 C3 C6 121.5(6) . .
C2 C3 C6 122.3(6) . .
C5 C4 C3 120.5(6) . .
C5 C4 H4A 119.7 . .
C3 C4 H4A 119.7 . .
C4 C5 N1 122.5(6) . .
C4 C5 H5A 118.7 . .
N1 C5 H5A 118.7 . .
C7 C6 C11 118.4(7) . .
C7 C6 C3 122.0(6) . .
C11 C6 C3 119.6(6) . .
C6 C7 C8 121.3(7) . .
C6 C7 H7A 119.3 . .
C8 C7 H7A 119.3 . .
C9 C8 C7 119.4(7) . .
C9 C8 H8A 120.3 . .
C7 C8 H8A 120.3 . .
C10 C9 C8 120.4(7) . .
C10 C9 H9A 119.8 . .
C8 C9 H9A 119.8 . .
C9 C10 C11 120.2(7) . .
C9 C10 H10B 119.9 . .
C11 C10 H10B 119.9 . .
C10 C11 C6 120.3(7) . .
C10 C11 H11B 119.9 . .
C6 C11 H11B 119.9 . .
N2 C12 C13 111.0(5) . .
N2 C12 H12A 109(2) . .
C13 C12 H12A 109(2) . .
N2 C12 H12B 111(3) . .
C13 C12 H12B 110(3) . .
H12A C12 H12B 106(4) . .
N3 C13 C12 110.4(6) . .
N3 C13 H13A 112(4) . .
C12 C13 H13A 106(4) . .
N3 C13 H13B 115(4) . .
C12 C13 H13B 111(4) . .
H13A C13 H13B 101(5) . .
C15 C14 N2 120.5(6) . .
C15 C14 C19 118.8(6) . .
N2 C14 C19 120.6(6) . .
C16 C15 C14 118.6(7) . .
C16 C15 C20 119.3(6) . .
C14 C15 C20 122.1(6) . .
C17 C16 C15 122.1(7) . .
C17 C16 H16A 119.0 . .
C15 C16 H16A 119.0 . .
C18 C17 C16 119.3(7) . .
C18 C17 H17A 120.3 . .
C16 C17 H17A 120.3 . .
C17 C18 C19 121.6(7) . .
C17 C18 H18A 119.2 . .
C19 C18 H18A 119.2 . .
C18 C19 C14 119.4(6) . .
C18 C19 C23 118.9(6) . .
C14 C19 C23 121.5(6) . .
C15 C20 C21 111.2(7) . .
C15 C20 C22 114.0(6) . .
C21 C20 C22 109.2(6) . .
C15 C20 H20A 107(4) . .
C21 C20 H20A 108(4) . .
C22 C20 H20A 107(4) . .
C20 C21 H21A 109.5 . .
C20 C21 H21B 109.5 . .
H21A C21 H21B 109.5 . .
C20 C21 H21C 109.5 . .
H21A C21 H21C 109.5 . .
H21B C21 H21C 109.5 . .
C20 C22 H22A 109.5 . .
C20 C22 H22B 109.5 . .
H22A C22 H22B 109.5 . .
C20 C22 H22C 109.5 . .
H22A C22 H22C 109.5 . .
H22B C22 H22C 109.5 . .
C25 C23 C19 114.7(6) . .
C25 C23 C24 109.5(6) . .
C19 C23 C24 109.9(6) . .
C25 C23 H23A 108(4) . .
C19 C23 H23A 108(4) . .
C24 C23 H23A 107(4) . .
C23 C24 H24A 109.5 . .
C23 C24 H24B 109.5 . .
H24A C24 H24B 109.5 . .
C23 C24 H24C 109.5 . .
H24A C24 H24C 109.5 . .
H24B C24 H24C 109.5 . .
C23 C25 H25A 109.5 . .
C23 C25 H25B 109.5 . .
H25A C25 H25B 109.5 . .
C23 C25 H25C 109.5 . .
H25A C25 H25C 109.5 . .
H25B C25 H25C 109.5 . .
C27 C26 C31 117.4(6) . .
C27 C26 N3 123.0(6) . .
C31 C26 N3 119.6(6) . .
C28 C27 C26 120.3(6) . .
C28 C27 C32 118.4(6) . .
C26 C27 C32 121.4(6) . .
C29 C28 C27 121.8(7) . .
C29 C28 H28A 119.1 . .
C27 C28 H28A 119.1 . .
C28 C29 C30 119.1(7) . .
C28 C29 H29A 120.4 . .
C30 C29 H29A 120.4 . .
C29 C30 C31 121.1(7) . .
C29 C30 H30A 119.4 . .
C31 C30 H30A 119.4 . .
C30 C31 C26 120.3(6) . .
C30 C31 C35 119.9(6) . .
C26 C31 C35 119.7(6) . .
C33 C32 C27 112.4(6) . .
C33 C32 C34 109.2(6) . .
C27 C32 C34 113.2(7) . .
C33 C32 H32A 117(4) . .
C27 C32 H32A 106(4) . .
C34 C32 H32A 98(4) . .
C32 C33 H33A 109.5 . .
C32 C33 H33B 109.5 . .
H33A C33 H33B 109.5 . .
C32 C33 H33C 109.5 . .
H33A C33 H33C 109.5 . .
H33B C33 H33C 109.5 . .
C32 C34 H34A 109.5 . .
C32 C34 H34B 109.5 . .
H34A C34 H34B 109.5 . .
C32 C34 H34C 109.5 . .
H34A C34 H34C 109.5 . .
H34B C34 H34C 109.5 . .
C31 C35 C37 111.3(6) . .
C31 C35 C36 113.9(6) . .
C37 C35 C36 109.4(6) . .
C31 C35 H35A 112(4) . .
C37 C35 H35A 104(4) . .
C36 C35 H35A 106(4) . .
C35 C36 H36A 109.5 . .
C35 C36 H36B 109.5 . .
H36A C36 H36B 109.5 . .
C35 C36 H36C 109.5 . .
H36A C36 H36C 109.5 . .
H36B C36 H36C 109.5 . .
C35 C37 H37A 109.5 . .
C35 C37 H37B 109.5 . .
H37A C37 H37B 109.5 . .
C35 C37 H37C 109.5 . .
H37A C37 H37C 109.5 . .
H37B C37 H37C 109.5 . .
O1 C38 C39 105.0(6) . .
O1 C38 H38A 110.7 . .
C39 C38 H38A 110.7 . .
O1 C38 H38B 110.7 . .
C39 C38 H38B 110.7 . .
H38A C38 H38B 108.8 . .
C40 C39 C38 103.3(7) . .
C40 C39 H39A 111.1 . .
C38 C39 H39A 111.1 . .
C40 C39 H39B 111.1 . .
C38 C39 H39B 111.1 . .
H39A C39 H39B 109.1 . .
C41 C40 C39 106.2(7) . .
C41 C40 H40A 110.5 . .
C39 C40 H40A 110.5 . .
C41 C40 H40B 110.5 . .
C39 C40 H40B 110.5 . .
H40A C40 H40B 108.7 . .
O1 C41 C40 107.7(7) . .
O1 C41 H41A 110.2 . .
C40 C41 H41A 110.2 . .
O1 C41 H41B 110.2 . .
C40 C41 H41B 110.2 . .
H41A C41 H41B 108.5 . .
C43 C42 C47 120.7(9) . .
C43 C42 H42A 119.7 . .
C47 C42 H42A 119.7 . .
C44 C43 C42 119.8(9) . .
C44 C43 H43A 120.1 . .
C42 C43 H43A 120.1 . .
C43 C44 C45 120.1(10) . .
C43 C44 H44A 120.0 . .
C45 C44 H44A 120.0 . .
C46 C45 C44 120.4(9) . .
C46 C45 H45A 119.8 . .
C44 C45 H45A 119.8 . .
C45 C46 C47 121.6(9) . .
C45 C46 H46A 119.2 . .
C47 C46 H46A 119.2 . .
C46 C47 C42 117.4(10) . .
C46 C47 H47A 121.3 . .
C42 C47 H47A 121.3 . .

loop_
_geom_bond_atom_site_label_1
_geom_bond_atom_site_label_2
_geom_bond_distance
_geom_bond_site_symmetry_2
Y1 N3 2.210(5) .
Y1 N2 2.237(5) .
Y1 N1 2.352(5) 3_665
Y1 O1 2.419(4) .
Y1 C1 2.588(6) .
Y1 C1 2.735(6) 3_665
Y1 Y1 3.6305(16) 3_665
O1 C41 1.446(8) .
O1 C38 1.447(8) .
N1 C5 1.369(8) .
N1 C1 1.379(7) .
N1 Y1 2.352(5) 3_665
N2 C14 1.422(7) .
N2 C12 1.488(7) .
N3 C26 1.429(7) .
N3 C13 1.483(8) .
C1 C2 1.391(8) .
C1 Y1 2.735(6) 3_665
C2 C3 1.412(9) .
C2 H2B 0.9500 .
C3 C4 1.397(9) .
C3 C6 1.492(9) .
C4 C5 1.357(9) .
C4 H4A 0.9500 .
C5 H5A 0.9500 .
C6 C7 1.392(9) .
C6 C11 1.410(9) .
C7 C8 1.402(9) .
C7 H7A 0.9500 .
C8 C9 1.392(10) .
C8 H8A 0.9500 .
C9 C10 1.383(10) .
C9 H9A 0.9500 .
C10 C11 1.403(10) .
C10 H10B 0.9500 .
C11 H11B 0.9500 .
C12 C13 1.511(9) .
C12 H12A 1.15(5) .
C12 H12B 0.97(6) .
C13 H13A 1.01(6) .
C13 H13B 1.09(7) .
C14 C15 1.416(9) .
C14 C19 1.424(9) .
C15 C16 1.405(9) .
C15 C20 1.519(10) .
C16 C17 1.374(11) .
C16 H16A 0.9500 .
C17 C18 1.372(10) .
C17 H17A 0.9500 .
C18 C19 1.395(9) .
C18 H18A 0.9500 .
C19 C23 1.529(9) .
C20 C21 1.544(10) .
C20 C22 1.551(9) .
C20 H20A 0.92(6) .
C21 H21A 0.9800 .
C21 H21B 0.9800 .
C21 H21C 0.9800 .
C22 H22A 0.9800 .
C22 H22B 0.9800 .
C22 H22C 0.9800 .
C23 C25 1.515(10) .
C23 C24 1.532(10) .
C23 H23A 0.94(6) .
C24 H24A 0.9800 .
C24 H24B 0.9800 .
C24 H24C 0.9800 .
C25 H25A 0.9800 .
C25 H25B 0.9800 .
C25 H25C 0.9800 .
C26 C27 1.414(8) .
C26 C31 1.427(9) .
C27 C28 1.387(9) .
C27 C32 1.523(10) .
C28 C29 1.378(9) .
C28 H28A 0.9500 .
C29 C30 1.381(10) .
C29 H29A 0.9500 .
C30 C31 1.393(9) .
C30 H30A 0.9500 .
C31 C35 1.530(9) .
C32 C33 1.520(10) .
C32 C34 1.550(10) .
C32 H32A 0.88(6) .
C33 H33A 0.9800 .
C33 H33B 0.9800 .
C33 H33C 0.9800 .
C34 H34A 0.9800 .
C34 H34B 0.9800 .
C34 H34C 0.9800 .
C35 C37 1.533(9) .
C35 C36 1.549(9) .
C35 H35A 1.04(7) .
C36 H36A 0.9800 .
C36 H36B 0.9800 .
C36 H36C 0.9800 .
C37 H37A 0.9800 .
C37 H37B 0.9800 .
C37 H37C 0.9800 .
C38 C39 1.540(10) .
C38 H38A 0.9900 .
C38 H38B 0.9900 .
C39 C40 1.514(11) .
C39 H39A 0.9900 .
C39 H39B 0.9900 .
C40 C41 1.505(10) .
C40 H40A 0.9900 .
C40 H40B 0.9900 .
C41 H41A 0.9900 .
C41 H41B 0.9900 .
C42 C43 1.397(12) .
C42 C47 1.405(12) .
C42 H42A 0.9500 .
C43 C44 1.363(11) .
C43 H43A 0.9500 .
C44 C45 1.378(11) .
C44 H44A 0.9500 .
C45 C46 1.371(12) .
C45 H45A 0.9500 .
C46 C47 1.383(12) .
C46 H46A 0.9500 .
C47 H47A 0.9500 .

loop_
_geom_torsion_atom_site_label_1
_geom_torsion_atom_site_label_2
_geom_torsion_atom_site_label_3
_geom_torsion_atom_site_label_4
_geom_torsion
_geom_torsion_site_symmetry_1
_geom_torsion_site_symmetry_4
C5 N1 C1 C2 0.8(9) . .
Y1 N1 C1 C2 -179.4(5) 3_665 .
C5 N1 C1 Y1 -176.9(6) . .
Y1 N1 C1 Y1 2.8(8) 3_665 .
C5 N1 C1 Y1 -179.7(6) . 3_665
N1 C1 C2 C3 -0.2(9) . .
Y1 C1 C2 C3 178.5(5) . .
C1 C2 C3 C4 0.1(10) . .
C1 C2 C3 C6 179.3(6) . .
C2 C3 C4 C5 -0.6(10) . .
C6 C3 C4 C5 -179.9(7) . .
C3 C4 C5 N1 1.4(11) . .
C1 N1 C5 C4 -1.5(10) . .
Y1 N1 C5 C4 179.1(6) 3_665 .
C4 C3 C6 C7 -144.6(7) . .
C2 C3 C6 C7 36.1(10) . .
C4 C3 C6 C11 37.9(10) . .
C2 C3 C6 C11 -141.3(7) . .
C11 C6 C7 C8 -1.9(11) . .
C3 C6 C7 C8 -179.4(7) . .
C6 C7 C8 C9 2.5(12) . .
C7 C8 C9 C10 -2.2(13) . .
C8 C9 C10 C11 1.4(13) . .
C9 C10 C11 C6 -0.8(13) . .
C7 C6 C11 C10 1.0(12) . .
C3 C6 C11 C10 178.6(7) . .
C14 N2 C12 C13 154.4(5) . .
Y1 N2 C12 C13 -33.0(6) . .
C26 N3 C13 C12 144.3(6) . .
Y1 N3 C13 C12 -39.4(6) . .
N2 C12 C13 N3 48.3(8) . .
C12 N2 C14 C15 -78.3(7) . .
Y1 N2 C14 C15 111.8(6) . .
C12 N2 C14 C19 98.8(7) . .
Y1 N2 C14 C19 -71.0(8) . .
N2 C14 C15 C16 -179.6(6) . .
C19 C14 C15 C16 3.2(9) . .
N2 C14 C15 C20 1.3(9) . .
C19 C14 C15 C20 -175.9(6) . .
C14 C15 C16 C17 -1.3(11) . .
C20 C15 C16 C17 177.8(7) . .
C15 C16 C17 C18 -0.6(12) . .
C16 C17 C18 C19 0.5(11) . .
C17 C18 C19 C14 1.4(10) . .
C17 C18 C19 C23 -173.1(7) . .
C15 C14 C19 C18 -3.3(9) . .
N2 C14 C19 C18 179.5(6) . .
C15 C14 C19 C23 171.1(6) . .
N2 C14 C19 C23 -6.1(9) . .
C16 C15 C20 C21 -68.2(8) . .
C14 C15 C20 C21 110.9(7) . .
C16 C15 C20 C22 55.8(9) . .
C14 C15 C20 C22 -125.1(7) . .
C18 C19 C23 C25 -45.3(9) . .
C14 C19 C23 C25 140.3(7) . .
C18 C19 C23 C24 78.5(8) . .
C14 C19 C23 C24 -95.9(7) . .
C13 N3 C26 C27 65.4(8) . .
Y1 N3 C26 C27 -109.7(7) . .
C13 N3 C26 C31 -114.7(6) . .
Y1 N3 C26 C31 70.2(8) . .
C31 C26 C27 C28 1.4(9) . .
N3 C26 C27 C28 -178.7(6) . .
C31 C26 C27 C32 179.9(6) . .
N3 C26 C27 C32 -0.2(10) . .
C26 C27 C28 C29 -2.0(10) . .
C32 C27 C28 C29 179.4(7) . .
C27 C28 C29 C30 1.2(11) . .
C28 C29 C30 C31 0.1(11) . .
C29 C30 C31 C26 -0.6(10) . .
C29 C30 C31 C35 175.8(6) . .
C27 C26 C31 C30 -0.1(9) . .
N3 C26 C31 C30 180.0(6) . .
C27 C26 C31 C35 -176.5(6) . .
N3 C26 C31 C35 3.6(9) . .
C28 C27 C32 C33 71.4(9) . .
C26 C27 C32 C33 -107.2(8) . .
C28 C27 C32 C34 -53.0(9) . .
C26 C27 C32 C34 128.4(7) . .
C30 C31 C35 C37 -95.4(7) . .
C26 C31 C35 C37 81.0(8) . .
C30 C31 C35 C36 28.8(9) . .
C26 C31 C35 C36 -154.8(6) . .
C41 O1 C38 C39 34.0(7) . .
Y1 O1 C38 C39 -146.1(5) . .
O1 C38 C39 C40 -30.1(8) . .
C38 C39 C40 C41 15.2(9) . .
C38 O1 C41 C40 -24.4(8) . .
Y1 O1 C41 C40 155.7(5) . .
C39 C40 C41 O1 4.7(9) . .
C47 C42 C43 C44 0.2(15) . .
C42 C43 C44 C45 -1.2(15) . .
C43 C44 C45 C46 2.4(15) . .
C44 C45 C46 C47 -2.7(15) . .
C45 C46 C47 C42 1.7(14) . .
C43 C42 C47 C46 -0.5(14) . .
